data_1519576
loop_
_publ_author_name
'Butts, Craig'
'Coles, Simon J.'
'Hursthouse, Michael B.'

_publ_section_title
;
 C29H53BrN2O
;
_journal_name_full 'Crystal Structure Report Archive'
_journal_page_first 949
_journal_year 2003
_chemical_formula_sum 'C29 H53 Br N2 O'
_chemical_formula_weight 525.64
_space_group_IT_number 2
_symmetry_cell_setting triclinic
_symmetry_space_group_name_Hall '-P 1'
_symmetry_space_group_name_H-M 'P -1'
_atom_sites_solution_hydrogens geom
_atom_sites_solution_primary direct
_atom_sites_solution_secondary difmap
_cell_angle_alpha 84.3970(10)
_cell_angle_beta 79.0780(10)
_cell_angle_gamma 77.7290(10)
_cell_formula_units_Z 2
_cell_length_a 8.8185(2)
_cell_length_b 9.1331(2)
_cell_length_c 19.1308(4)
_cell_measurement_reflns_used 15160
_cell_measurement_temperature 120(2)
_cell_measurement_theta_max 27.48
_cell_measurement_theta_min 2.91
_cell_volume 1475.68(6)
_computing_cell_refinement 'DENZO and COLLECT'
_computing_data_collection
;
'DENZO (Otwinowski and Minor, 1997) & COLLECT (Hooft, 1998) '
;
_computing_data_reduction 'DENZO and COLLECT'
_computing_publication_material SHELXL-97
_computing_structure_refinement 'SHELXL-97 (Sheldrick, 2008)'
_computing_structure_solution 'SHELXS-97 (Sheldrick, 2008)'
_diffrn_ambient_temperature 120(2)
_diffrn_measured_fraction_theta_full 0.967
_diffrn_measured_fraction_theta_max 0.967
_diffrn_measurement_device_type 'Enraf Nonius KappaCCD area detector'
_diffrn_measurement_method '\w and \f scans to fill Ewald sphere'
_diffrn_radiation_monochromator graphite
_diffrn_radiation_source 'Enraf Nonius FR591 rotating anode'
_diffrn_radiation_type MoK\a
_diffrn_radiation_wavelength 0.71073
_diffrn_reflns_av_R_equivalents 0.0701
_diffrn_reflns_av_sigmaI/netI 0.0545
_diffrn_reflns_limit_h_max 11
_diffrn_reflns_limit_h_min -11
_diffrn_reflns_limit_k_max 11
_diffrn_reflns_limit_k_min -11
_diffrn_reflns_limit_l_max 24
_diffrn_reflns_limit_l_min -24
_diffrn_reflns_number 20104
_diffrn_reflns_theta_full 27.49
_diffrn_reflns_theta_max 27.49
_diffrn_reflns_theta_min 2.96
_exptl_absorpt_coefficient_mu 1.415
_exptl_absorpt_correction_T_max 0.9456
_exptl_absorpt_correction_T_min 0.5749
_exptl_absorpt_correction_type multi-scan
_exptl_absorpt_process_details 'SORTAV (Blessing, 1997)'
_exptl_crystal_colour colourless
_exptl_crystal_density_diffrn 1.183
_exptl_crystal_density_method 'not measured'
_exptl_crystal_description blade
_exptl_crystal_F_000 568
_exptl_crystal_size_max 0.44
_exptl_crystal_size_mid 0.16
_exptl_crystal_size_min 0.04
_refine_diff_density_max 1.257
_refine_diff_density_min -1.096
_refine_diff_density_rms 0.078
_refine_ls_extinction_method none
_refine_ls_goodness_of_fit_ref 1.048
_refine_ls_hydrogen_treatment mixed
_refine_ls_matrix_type full
_refine_ls_number_parameters 306
_refine_ls_number_reflns 6555
_refine_ls_number_restraints 3
_refine_ls_restrained_S_all 1.049
_refine_ls_R_factor_all 0.0558
_refine_ls_R_factor_gt 0.0465
_refine_ls_shift/su_max 0.000
_refine_ls_shift/su_mean 0.000
_refine_ls_structure_factor_coef Fsqd
_refine_ls_weighting_details 'calc w=1/[\s^2^(Fo^2^)+(0.0317P)^2^+2.4720P] where P=(Fo^2^+2Fc^2^)/3'
_refine_ls_weighting_scheme calc
_refine_ls_wR_factor_gt 0.1083
_refine_ls_wR_factor_ref 0.1137
_reflns_number_gt 5755
_reflns_number_total 6555
_reflns_threshold_expression >2\s(I)
_cod_data_source_file eCrystal-949.cif
_cod_data_source_block s92
_cod_depositor_comments
;
Citation :
Butts, Craig and Coles, Simon J. and Hursthouse, Michael B. (2003) 
University of Southampton, Crystal Structure Report Archive. 
(doi:10.5258/ecrystals/949)

More at:
http://ecrystals.chem.soton.ac.uk/949/

The following automatic conversions were performed:

'_symmetry_cell_setting' value 'Triclinic' changed to 'triclinic'
according to the built-in table from CIF Core dictionary named
'cif_core.dic' version 2.4.1 from 2010-06-29.

Automatic conversion script
Id: cif_fix_values 3271 2015-04-21 07:52:19Z andrius 
;
_cod_original_sg_symbol_H-M P-1
_cod_database_code 1519576

loop_
_symmetry_equiv_pos_as_xyz
'x, y, z'
'-x, -y, -z'

loop_
_atom_site_label
_atom_site_type_symbol
_atom_site_fract_x
_atom_site_fract_y
_atom_site_fract_z
_atom_site_U_iso_or_equiv
_atom_site_adp_type
_atom_site_occupancy
_atom_site_symmetry_multiplicity
_atom_site_calc_flag
_atom_site_refinement_flags
_atom_site_disorder_assembly
_atom_site_disorder_group
C1 C 0.9210(4) 0.0084(3) 0.75109(14) 0.0297(6) Uani 1 1 d . . .
H1A H 0.8519 -0.0602 0.7469 0.045 Uiso 1 1 calc R . .
H1B H 0.9045 0.0351 0.8007 0.045 Uiso 1 1 calc R . .
H1C H 1.0311 -0.0409 0.7364 0.045 Uiso 1 1 calc R . .
C2 C 0.8829(3) 0.1499(3) 0.70333(14) 0.0240(5) Uani 1 1 d . . .
H2A H 0.7717 0.1994 0.7187 0.029 Uiso 1 1 calc R . .
H2B H 0.9503 0.2202 0.7092 0.029 Uiso 1 1 calc R . .
C3 C 0.9078(3) 0.1183(3) 0.62496(13) 0.0198(5) Uani 1 1 d . . .
H3A H 0.8403 0.0478 0.6193 0.024 Uiso 1 1 calc R . .
H3B H 1.0188 0.0681 0.6099 0.024 Uiso 1 1 calc R . .
C4 C 0.8708(3) 0.2581(3) 0.57580(13) 0.0197(5) Uani 1 1 d . . .
H4A H 0.9380 0.3288 0.5814 0.024 Uiso 1 1 calc R . .
H4B H 0.7596 0.3081 0.5906 0.024 Uiso 1 1 calc R . .
C5 C 0.8971(3) 0.2243(3) 0.49722(13) 0.0210(5) Uani 1 1 d . . .
H5A H 0.8289 0.1545 0.4917 0.025 Uiso 1 1 calc R . .
H5B H 1.0080 0.1729 0.4827 0.025 Uiso 1 1 calc R . .
C6 C 0.8625(3) 0.3639(3) 0.44729(13) 0.0206(5) Uani 1 1 d . . .
H6A H 0.7515 0.4151 0.4614 0.025 Uiso 1 1 calc R . .
H6B H 0.9304 0.4340 0.4528 0.025 Uiso 1 1 calc R . .
C7 C 0.8904(3) 0.3275(3) 0.36905(13) 0.0216(5) Uani 1 1 d . . .
H7A H 1.0006 0.2736 0.3555 0.026 Uiso 1 1 calc R . .
H7B H 0.8205 0.2593 0.3636 0.026 Uiso 1 1 calc R . .
C8 C 0.8608(3) 0.4656(3) 0.31811(13) 0.0203(5) Uani 1 1 d . . .
H8A H 0.9329 0.5325 0.3224 0.024 Uiso 1 1 calc R . .
H8B H 0.7515 0.5211 0.3322 0.024 Uiso 1 1 calc R . .
C9 C 0.8852(3) 0.4261(3) 0.24021(13) 0.0209(5) Uani 1 1 d . . .
H9A H 0.9919 0.3640 0.2273 0.025 Uiso 1 1 calc R . .
H9B H 0.8078 0.3652 0.2353 0.025 Uiso 1 1 calc R . .
C10 C 0.8674(3) 0.5640(3) 0.18810(13) 0.0177(5) Uani 1 1 d . . .
H10A H 0.9471 0.6232 0.1919 0.021 Uiso 1 1 calc R . .
H10B H 0.7620 0.6278 0.2020 0.021 Uiso 1 1 calc R . .
C11 C 0.8866(3) 0.5253(3) 0.11046(13) 0.0167(5) Uani 1 1 d . . .
H11A H 0.8898 0.6177 0.0789 0.020 Uiso 1 1 calc R . .
H11B H 0.9877 0.4542 0.0975 0.020 Uiso 1 1 calc R . .
C12 C 0.7622(3) 0.3122(3) 0.09286(12) 0.0153(5) Uani 1 1 d . . .
H12 H 0.8542 0.2358 0.0922 0.018 Uiso 1 1 calc R . .
C13 C 0.6025(3) 0.5346(3) 0.09815(12) 0.0133(4) Uani 1 1 d . . .
C14 C 0.5343(3) 0.6871(3) 0.10139(13) 0.0171(5) Uani 1 1 d . . .
H14 H 0.5936 0.7602 0.1059 0.020 Uiso 1 1 calc R . .
C15 C 0.3759(3) 0.7254(3) 0.09764(13) 0.0187(5) Uani 1 1 d . . .
H15 H 0.3246 0.8278 0.0999 0.022 Uiso 1 1 calc R . .
C16 C 0.2878(3) 0.6172(3) 0.09049(13) 0.0178(5) Uani 1 1 d . . .
H16 H 0.1789 0.6489 0.0883 0.021 Uiso 1 1 calc R . .
C17 C 0.3557(3) 0.4660(3) 0.08664(13) 0.0165(5) Uani 1 1 d . . .
H17 H 0.2969 0.3930 0.0815 0.020 Uiso 1 1 calc R . .
C18 C 0.5154(3) 0.4276(2) 0.09085(12) 0.0138(4) Uani 1 1 d . . .
C19 C 0.5791(3) 0.1428(3) 0.08225(13) 0.0172(5) Uani 1 1 d . . .
H19A H 0.6756 0.0697 0.0643 0.021 Uiso 1 1 calc R . .
H19B H 0.5063 0.1541 0.0477 0.021 Uiso 1 1 calc R . .
C20 C 0.5016(3) 0.0837(3) 0.15421(13) 0.0174(5) Uani 1 1 d . . .
H20A H 0.4609 -0.0058 0.1471 0.021 Uiso 1 1 calc R . .
H20B H 0.4103 0.1612 0.1734 0.021 Uiso 1 1 calc R . .
C21 C 0.6103(3) 0.0414(3) 0.20930(13) 0.0200(5) Uani 1 1 d . . .
H21A H 0.7080 -0.0266 0.1883 0.024 Uiso 1 1 calc R . .
H21B H 0.6398 0.1331 0.2216 0.024 Uiso 1 1 calc R . .
C22 C 0.5336(3) -0.0356(3) 0.27704(14) 0.0211(5) Uani 1 1 d . . .
H22A H 0.5068 -0.1285 0.2644 0.025 Uiso 1 1 calc R . .
H22B H 0.4338 0.0314 0.2967 0.025 Uiso 1 1 calc R . .
C23 C 0.6356(3) -0.0761(3) 0.33488(14) 0.0223(5) Uani 1 1 d . . .
H23A H 0.7350 -0.1442 0.3158 0.027 Uiso 1 1 calc R . .
H23B H 0.6628 0.0163 0.3478 0.027 Uiso 1 1 calc R . .
C24 C 0.5542(3) -0.1517(3) 0.40159(14) 0.0227(5) Uani 1 1 d . . .
H24A H 0.5287 -0.2448 0.3885 0.027 Uiso 1 1 calc R . .
H24B H 0.4536 -0.0843 0.4197 0.027 Uiso 1 1 calc R . .
C25 C 0.6511(3) -0.1915(3) 0.46149(14) 0.0226(5) Uani 1 1 d . . .
H25A H 0.7511 -0.2605 0.4439 0.027 Uiso 1 1 calc R . .
H25B H 0.6777 -0.0989 0.4746 0.027 Uiso 1 1 calc R . .
C26 C 0.5649(3) -0.2651(3) 0.52770(14) 0.0234(5) Uani 1 1 d . . .
H26A H 0.5377 -0.3570 0.5143 0.028 Uiso 1 1 calc R . .
H26B H 0.4651 -0.1957 0.5451 0.028 Uiso 1 1 calc R . .
C27 C 0.6590(3) -0.3068(3) 0.58838(14) 0.0226(5) Uani 1 1 d . . .
H27A H 0.6859 -0.2149 0.6021 0.027 Uiso 1 1 calc R . .
H27B H 0.7589 -0.3762 0.5712 0.027 Uiso 1 1 calc R . .
C28 C 0.5707(3) -0.3806(3) 0.65405(15) 0.0281(6) Uani 1 1 d . . .
H28A H 0.4714 -0.3107 0.6715 0.034 Uiso 1 1 calc R . .
H28B H 0.5429 -0.4719 0.6402 0.034 Uiso 1 1 calc R . .
C29 C 0.6655(4) -0.4236(3) 0.71439(15) 0.0341(7) Uani 1 1 d . . .
H29A H 0.7637 -0.4936 0.6976 0.051 Uiso 1 1 calc R . .
H29B H 0.6037 -0.4717 0.7547 0.051 Uiso 1 1 calc R . .
H29C H 0.6901 -0.3333 0.7297 0.051 Uiso 1 1 calc R . .
Br1 Br 0.17116(3) 0.15755(3) 0.046917(16) 0.02553(9) Uani 1 1 d . . .
N1 N 0.7565(2) 0.4578(2) 0.09909(10) 0.0147(4) Uani 1 1 d . . .
N2 N 0.6208(2) 0.2894(2) 0.08768(10) 0.0141(4) Uani 1 1 d . . .
O1 O 0.0365(3) 0.1136(3) -0.09404(13) 0.0404(5) Uani 1 1 d D . .
H20 H -0.027(4) 0.049(4) -0.086(2) 0.061 Uiso 1 1 d D . .
H10 H 0.063(5) 0.121(5) -0.0526(14) 0.061 Uiso 1 1 d D . .

loop_
_atom_site_aniso_label
_atom_site_aniso_U_11
_atom_site_aniso_U_22
_atom_site_aniso_U_33
_atom_site_aniso_U_23
_atom_site_aniso_U_13
_atom_site_aniso_U_12
C1 0.0379(16) 0.0308(15) 0.0185(13) 0.0024(11) -0.0043(12) -0.0045(12)
C2 0.0280(14) 0.0227(13) 0.0210(13) -0.0023(10) -0.0045(11) -0.0039(10)
C3 0.0232(12) 0.0180(12) 0.0179(12) -0.0008(9) -0.0040(10) -0.0034(10)
C4 0.0228(12) 0.0174(12) 0.0195(12) -0.0014(9) -0.0050(10) -0.0039(10)
C5 0.0269(13) 0.0166(12) 0.0200(12) -0.0006(9) -0.0049(10) -0.0048(10)
C6 0.0248(13) 0.0176(12) 0.0201(12) -0.0005(10) -0.0061(10) -0.0038(10)
C7 0.0285(14) 0.0171(12) 0.0197(12) 0.0007(10) -0.0065(11) -0.0046(10)
C8 0.0257(13) 0.0169(12) 0.0199(12) 0.0003(9) -0.0073(10) -0.0051(10)
C9 0.0269(13) 0.0158(12) 0.0210(13) 0.0009(9) -0.0082(10) -0.0038(10)
C10 0.0206(12) 0.0152(11) 0.0196(12) 0.0012(9) -0.0075(10) -0.0063(9)
C11 0.0140(11) 0.0170(11) 0.0204(12) 0.0010(9) -0.0047(9) -0.0056(9)
C12 0.0150(11) 0.0129(11) 0.0169(11) 0.0002(9) -0.0035(9) -0.0002(8)
C13 0.0140(11) 0.0133(11) 0.0123(10) -0.0009(8) -0.0019(8) -0.0024(8)
C14 0.0187(11) 0.0118(11) 0.0207(12) -0.0021(9) -0.0027(9) -0.0033(9)
C15 0.0206(12) 0.0120(11) 0.0224(12) -0.0022(9) -0.0032(10) -0.0009(9)
C16 0.0143(11) 0.0167(12) 0.0213(12) -0.0023(9) -0.0030(9) 0.0001(9)
C17 0.0160(11) 0.0133(11) 0.0201(12) -0.0015(9) -0.0030(9) -0.0026(9)
C18 0.0159(11) 0.0116(11) 0.0137(11) -0.0012(8) -0.0033(9) -0.0015(8)
C19 0.0213(12) 0.0079(11) 0.0233(12) -0.0052(9) -0.0059(10) -0.0013(9)
C20 0.0189(11) 0.0105(11) 0.0242(13) -0.0019(9) -0.0054(10) -0.0045(9)
C21 0.0203(12) 0.0184(12) 0.0228(13) 0.0014(10) -0.0064(10) -0.0057(10)
C22 0.0221(12) 0.0192(12) 0.0226(13) 0.0019(10) -0.0054(10) -0.0054(10)
C23 0.0218(13) 0.0206(13) 0.0243(13) 0.0018(10) -0.0046(11) -0.0046(10)
C24 0.0213(12) 0.0223(13) 0.0235(13) 0.0043(10) -0.0050(10) -0.0037(10)
C25 0.0211(12) 0.0221(13) 0.0240(13) 0.0022(10) -0.0049(10) -0.0034(10)
C26 0.0227(13) 0.0209(13) 0.0243(13) 0.0015(10) -0.0026(11) -0.0019(10)
C27 0.0241(13) 0.0186(12) 0.0225(13) 0.0010(10) -0.0033(11) -0.0003(10)
C28 0.0278(14) 0.0261(14) 0.0248(14) 0.0025(11) 0.0005(11) 0.0007(11)
C29 0.0464(18) 0.0295(15) 0.0206(14) 0.0012(11) -0.0044(13) 0.0029(13)
Br1 0.02039(14) 0.01847(14) 0.03859(17) -0.00651(10) -0.00409(11) -0.00448(9)
N1 0.0144(9) 0.0135(9) 0.0167(10) 0.0000(7) -0.0044(8) -0.0026(7)
N2 0.0160(9) 0.0091(9) 0.0172(10) -0.0025(7) -0.0037(8) -0.0009(7)
O1 0.0421(13) 0.0388(13) 0.0430(14) 0.0003(11) -0.0118(11) -0.0110(10)

loop_
_atom_type_symbol
_atom_type_description
_atom_type_scat_dispersion_real
_atom_type_scat_dispersion_imag
_atom_type_scat_source
C C 0.0033 0.0016 'International Tables Vol C Tables 4.2.6.8 and 6.1.1.4'
H H 0.0000 0.0000 'International Tables Vol C Tables 4.2.6.8 and 6.1.1.4'
Br Br -0.2901 2.4595 'International Tables Vol C Tables 4.2.6.8 and 6.1.1.4'
N N 0.0061 0.0033 'International Tables Vol C Tables 4.2.6.8 and 6.1.1.4'
O O 0.0106 0.0060 'International Tables Vol C Tables 4.2.6.8 and 6.1.1.4'

loop_
_geom_angle_atom_site_label_1
_geom_angle_atom_site_label_2
_geom_angle_atom_site_label_3
_geom_angle
_geom_angle_site_symmetry_1
_geom_angle_site_symmetry_3
C2 C1 H1A 109.5 . .
C2 C1 H1B 109.5 . .
H1A C1 H1B 109.5 . .
C2 C1 H1C 109.5 . .
H1A C1 H1C 109.5 . .
H1B C1 H1C 109.5 . .
C3 C2 C1 112.8(2) . .
C3 C2 H2A 109.0 . .
C1 C2 H2A 109.0 . .
C3 C2 H2B 109.0 . .
C1 C2 H2B 109.0 . .
H2A C2 H2B 107.8 . .
C2 C3 C4 114.0(2) . .
C2 C3 H3A 108.8 . .
C4 C3 H3A 108.8 . .
C2 C3 H3B 108.8 . .
C4 C3 H3B 108.8 . .
H3A C3 H3B 107.7 . .
C3 C4 C5 113.3(2) . .
C3 C4 H4A 108.9 . .
C5 C4 H4A 108.9 . .
C3 C4 H4B 108.9 . .
C5 C4 H4B 108.9 . .
H4A C4 H4B 107.7 . .
C4 C5 C6 113.8(2) . .
C4 C5 H5A 108.8 . .
C6 C5 H5A 108.8 . .
C4 C5 H5B 108.8 . .
C6 C5 H5B 108.8 . .
H5A C5 H5B 107.7 . .
C7 C6 C5 112.9(2) . .
C7 C6 H6A 109.0 . .
C5 C6 H6A 109.0 . .
C7 C6 H6B 109.0 . .
C5 C6 H6B 109.0 . .
H6A C6 H6B 107.8 . .
C8 C7 C6 113.7(2) . .
C8 C7 H7A 108.8 . .
C6 C7 H7A 108.8 . .
C8 C7 H7B 108.8 . .
C6 C7 H7B 108.8 . .
H7A C7 H7B 107.7 . .
C7 C8 C9 112.8(2) . .
C7 C8 H8A 109.0 . .
C9 C8 H8A 109.0 . .
C7 C8 H8B 109.0 . .
C9 C8 H8B 109.0 . .
H8A C8 H8B 107.8 . .
C10 C9 C8 113.2(2) . .
C10 C9 H9A 108.9 . .
C8 C9 H9A 108.9 . .
C10 C9 H9B 108.9 . .
C8 C9 H9B 108.9 . .
H9A C9 H9B 107.7 . .
C9 C10 C11 113.4(2) . .
C9 C10 H10A 108.9 . .
C11 C10 H10A 108.9 . .
C9 C10 H10B 108.9 . .
C11 C10 H10B 108.9 . .
H10A C10 H10B 107.7 . .
N1 C11 C10 111.48(19) . .
N1 C11 H11A 109.3 . .
C10 C11 H11A 109.3 . .
N1 C11 H11B 109.3 . .
C10 C11 H11B 109.3 . .
H11A C11 H11B 108.0 . .
N2 C12 N1 110.4(2) . .
N2 C12 H12 124.8 . .
N1 C12 H12 124.8 . .
N1 C13 C18 106.66(19) . .
N1 C13 C14 131.5(2) . .
C18 C13 C14 121.8(2) . .
C15 C14 C13 116.1(2) . .
C15 C14 H14 122.0 . .
C13 C14 H14 122.0 . .
C14 C15 C16 122.1(2) . .
C14 C15 H15 119.0 . .
C16 C15 H15 119.0 . .
C17 C16 C15 121.8(2) . .
C17 C16 H16 119.1 . .
C15 C16 H16 119.1 . .
C16 C17 C18 115.9(2) . .
C16 C17 H17 122.0 . .
C18 C17 H17 122.0 . .
C17 C18 C13 122.2(2) . .
C17 C18 N2 131.5(2) . .
C13 C18 N2 106.3(2) . .
N2 C19 C20 111.15(19) . .
N2 C19 H19A 109.4 . .
C20 C19 H19A 109.4 . .
N2 C19 H19B 109.4 . .
C20 C19 H19B 109.4 . .
H19A C19 H19B 108.0 . .
C19 C20 C21 114.4(2) . .
C19 C20 H20A 108.7 . .
C21 C20 H20A 108.7 . .
C19 C20 H20B 108.7 . .
C21 C20 H20B 108.7 . .
H20A C20 H20B 107.6 . .
C22 C21 C20 112.2(2) . .
C22 C21 H21A 109.2 . .
C20 C21 H21A 109.2 . .
C22 C21 H21B 109.2 . .
C20 C21 H21B 109.2 . .
H21A C21 H21B 107.9 . .
C21 C22 C23 114.4(2) . .
C21 C22 H22A 108.7 . .
C23 C22 H22A 108.7 . .
C21 C22 H22B 108.7 . .
C23 C22 H22B 108.7 . .
H22A C22 H22B 107.6 . .
C24 C23 C22 112.7(2) . .
C24 C23 H23A 109.1 . .
C22 C23 H23A 109.1 . .
C24 C23 H23B 109.1 . .
C22 C23 H23B 109.1 . .
H23A C23 H23B 107.8 . .
C23 C24 C25 114.4(2) . .
C23 C24 H24A 108.7 . .
C25 C24 H24A 108.7 . .
C23 C24 H24B 108.7 . .
C25 C24 H24B 108.7 . .
H24A C24 H24B 107.6 . .
C26 C25 C24 112.8(2) . .
C26 C25 H25A 109.0 . .
C24 C25 H25A 109.0 . .
C26 C25 H25B 109.0 . .
C24 C25 H25B 109.0 . .
H25A C25 H25B 107.8 . .
C25 C26 C27 114.1(2) . .
C25 C26 H26A 108.7 . .
C27 C26 H26A 108.7 . .
C25 C26 H26B 108.7 . .
C27 C26 H26B 108.7 . .
H26A C26 H26B 107.6 . .
C26 C27 C28 113.2(2) . .
C26 C27 H27A 108.9 . .
C28 C27 H27A 108.9 . .
C26 C27 H27B 108.9 . .
C28 C27 H27B 108.9 . .
H27A C27 H27B 107.8 . .
C29 C28 C27 113.2(3) . .
C29 C28 H28A 108.9 . .
C27 C28 H28A 108.9 . .
C29 C28 H28B 108.9 . .
C27 C28 H28B 108.9 . .
H28A C28 H28B 107.8 . .
C28 C29 H29A 109.5 . .
C28 C29 H29B 109.5 . .
H29A C29 H29B 109.5 . .
C28 C29 H29C 109.5 . .
H29A C29 H29C 109.5 . .
H29B C29 H29C 109.5 . .
C12 N1 C13 108.28(19) . .
C12 N1 C11 126.3(2) . .
C13 N1 C11 125.23(19) . .
C12 N2 C18 108.34(19) . .
C12 N2 C19 126.32(19) . .
C18 N2 C19 125.30(19) . .
H20 O1 H10 106(3) . .

loop_
_geom_bond_atom_site_label_1
_geom_bond_atom_site_label_2
_geom_bond_distance
_geom_bond_site_symmetry_2
C1 C2 1.523(4) .
C1 H1A 0.9800 .
C1 H1B 0.9800 .
C1 H1C 0.9800 .
C2 C3 1.521(3) .
C2 H2A 0.9900 .
C2 H2B 0.9900 .
C3 C4 1.525(3) .
C3 H3A 0.9900 .
C3 H3B 0.9900 .
C4 C5 1.529(3) .
C4 H4A 0.9900 .
C4 H4B 0.9900 .
C5 C6 1.529(3) .
C5 H5A 0.9900 .
C5 H5B 0.9900 .
C6 C7 1.528(3) .
C6 H6A 0.9900 .
C6 H6B 0.9900 .
C7 C8 1.524(3) .
C7 H7A 0.9900 .
C7 H7B 0.9900 .
C8 C9 1.532(3) .
C8 H8A 0.9900 .
C8 H8B 0.9900 .
C9 C10 1.528(3) .
C9 H9A 0.9900 .
C9 H9B 0.9900 .
C10 C11 1.530(3) .
C10 H10A 0.9900 .
C10 H10B 0.9900 .
C11 N1 1.471(3) .
C11 H11A 0.9900 .
C11 H11B 0.9900 .
C12 N2 1.330(3) .
C12 N1 1.336(3) .
C12 H12 0.9500 .
C13 N1 1.393(3) .
C13 C18 1.397(3) .
C13 C14 1.397(3) .
C14 C15 1.380(3) .
C14 H14 0.9500 .
C15 C16 1.411(3) .
C15 H15 0.9500 .
C16 C17 1.387(3) .
C16 H16 0.9500 .
C17 C18 1.393(3) .
C17 H17 0.9500 .
C18 N2 1.399(3) .
C19 N2 1.479(3) .
C19 C20 1.520(4) .
C19 H19A 0.9900 .
C19 H19B 0.9900 .
C20 C21 1.525(3) .
C20 H20A 0.9900 .
C20 H20B 0.9900 .
C21 C22 1.524(4) .
C21 H21A 0.9900 .
C21 H21B 0.9900 .
C22 C23 1.525(4) .
C22 H22A 0.9900 .
C22 H22B 0.9900 .
C23 C24 1.520(4) .
C23 H23A 0.9900 .
C23 H23B 0.9900 .
C24 C25 1.528(4) .
C24 H24A 0.9900 .
C24 H24B 0.9900 .
C25 C26 1.523(4) .
C25 H25A 0.9900 .
C25 H25B 0.9900 .
C26 C27 1.525(4) .
C26 H26A 0.9900 .
C26 H26B 0.9900 .
C27 C28 1.525(4) .
C27 H27A 0.9900 .
C27 H27B 0.9900 .
C28 C29 1.524(4) .
C28 H28A 0.9900 .
C28 H28B 0.9900 .
C29 H29A 0.9800 .
C29 H29B 0.9800 .
C29 H29C 0.9800 .
O1 H20 0.887(18) .
O1 H10 0.879(18) .
